data_7124719
loop_
_publ_author_name
'Zhang, Xin'
'Chen, Lin'
'Chen, Xiang-Yu'
'Zhang, Hanzhi'
'Yang, Liuqing'
'Yang, Fengchun'

_publ_section_title
;
 Effective separation of single-walled carbon nanotubes and their very
 different electrochemical behaviours.
;
_journal_issue 59
_journal_name_full 'Chemical communications (Cambridge, England)'
_journal_page_first 9287
_journal_page_last 9290
_journal_paper_doi 10.1039/c6cc04139f
_journal_volume 52
_journal_year 2016
_chemical_formula_moiety 'C20 H14 O2'
_chemical_formula_sum 'C20 H14 O2'
_chemical_formula_weight 286.31
_space_group_crystal_system trigonal
_space_group_IT_number 144
_space_group_name_Hall 'P 31'
_space_group_name_H-M_alt 'P 31'
_atom_sites_solution_hydrogens geom
_audit_creation_method SHELXL-2014/7
_audit_update_record
;
2016-06-16 deposited with the CCDC.
2016-06-24 downloaded from the CCDC.
;
_cell_angle_alpha 90
_cell_angle_beta 90
_cell_angle_gamma 120
_cell_formula_units_Z 3
_cell_length_a 10.784(3)
_cell_length_b 10.784(3)
_cell_length_c 10.863(3)
_cell_measurement_reflns_used 1344
_cell_measurement_temperature 296(2)
_cell_measurement_theta_max 20.701
_cell_measurement_theta_min 2.876
_cell_volume 1094.1(5)
_computing_structure_refinement 'SHELXL-2014/7 (Sheldrick, 2014)'
_diffrn_ambient_temperature 296(2)
_diffrn_measured_fraction_theta_full 1.000
_diffrn_measured_fraction_theta_max 1.000
_diffrn_measurement_device_type multi-scan
_diffrn_radiation_type MoK\a
_diffrn_radiation_wavelength 0.71073
_diffrn_reflns_av_R_equivalents 0.0307
_diffrn_reflns_av_unetI/netI 0.0419
_diffrn_reflns_Laue_measured_fraction_full 1.000
_diffrn_reflns_Laue_measured_fraction_max 1.000
_diffrn_reflns_limit_h_max 12
_diffrn_reflns_limit_h_min -12
_diffrn_reflns_limit_k_max 8
_diffrn_reflns_limit_k_min -12
_diffrn_reflns_limit_l_max 10
_diffrn_reflns_limit_l_min -12
_diffrn_reflns_number 5517
_diffrn_reflns_point_group_measured_fraction_full 0.908
_diffrn_reflns_point_group_measured_fraction_max 0.908
_diffrn_reflns_theta_full 25.070
_diffrn_reflns_theta_max 25.070
_diffrn_reflns_theta_min 2.181
_exptl_absorpt_coefficient_mu 0.083
_exptl_absorpt_correction_type multi-scan
_exptl_absorpt_process_details sadabs
_exptl_crystal_colour colorless
_exptl_crystal_density_diffrn 1.304
_exptl_crystal_description block
_exptl_crystal_F_000 450
_exptl_crystal_size_max 0.365
_exptl_crystal_size_mid 0.283
_exptl_crystal_size_min 0.204
_exptl_transmission_factor_max 0.983
_exptl_transmission_factor_min 0.972
_refine_diff_density_max 0.103
_refine_diff_density_min -0.096
_refine_diff_density_rms 0.024
_refine_ls_abs_structure_details
;
 Flack x determined using 747 quotients [(I+)-(I-)]/[(I+)+(I-)]
 (Parsons, Flack and Wagner, Acta Cryst. B69 (2013) 249-259).
;
_refine_ls_extinction_coef 0.054(4)
_refine_ls_extinction_expression Fc^*^=kFc[1+0.001xFc^2^\l^3^/sin(2\q)]^-1/4^
_refine_ls_extinction_method 'SHELXL-2014/7 (Sheldrick 2014'
_refine_ls_goodness_of_fit_ref 1.036
_refine_ls_hydrogen_treatment constr
_refine_ls_matrix_type full
_refine_ls_number_parameters 202
_refine_ls_number_reflns 2362
_refine_ls_number_restraints 1
_refine_ls_restrained_S_all 1.035
_refine_ls_R_factor_all 0.0460
_refine_ls_R_factor_gt 0.0372
_refine_ls_shift/su_max 0.000
_refine_ls_shift/su_mean 0.000
_refine_ls_structure_factor_coef Fsqd
_refine_ls_weighting_details 'w=1/[\s^2^(Fo^2^)+(0.0151P)^2^+0.1231P] where P=(Fo^2^+2Fc^2^)/3'
_refine_ls_weighting_scheme calc
_refine_ls_wR_factor_gt 0.0673
_refine_ls_wR_factor_ref 0.0717
_reflns_Friedel_coverage 0.816
_reflns_Friedel_fraction_full 0.816
_reflns_Friedel_fraction_max 0.816
_reflns_number_gt 2015
_reflns_number_total 2362
_reflns_threshold_expression 'I > 2\s(I)'
_cod_data_source_file c6cc04139f2.cif
_cod_data_source_block xb7297_0m
_cod_original_cell_volume 1094.0(6)
_cod_database_code 7124719
_shelx_shelxl_version_number 2014/7
_shelx_space_group_comment
;
The symmetry employed for this shelxl refinement is uniquely defined
by the following loop, which should always be used as a source of
symmetry information in preference to the above space-group names.
They are only intended as comments.
;
_shelx_estimated_absorpt_t_min 0.970
_shelx_estimated_absorpt_t_max 0.983

loop_
_space_group_symop_operation_xyz
'x, y, z'
'-y, x-y, z+1/3'
'-x+y, -x, z+2/3'

loop_
_atom_site_label
_atom_site_type_symbol
_atom_site_fract_x
_atom_site_fract_y
_atom_site_fract_z
_atom_site_U_iso_or_equiv
_atom_site_adp_type
_atom_site_occupancy
_atom_site_site_symmetry_order
_atom_site_calc_flag
_atom_site_refinement_flags_posn
_atom_site_refinement_flags_adp
O1 O 0.2231(3) -0.0411(3) 0.4509(2) 0.0650(7) Uani 1 1 d . .
H1 H 0.1917 0.0138 0.4429 0.097 Uiso 1 1 calc R U
O2 O 0.0432(2) -0.0745(3) 0.1836(3) 0.0683(7) Uani 1 1 d . .
H2 H 0.1021 -0.1013 0.1812 0.102 Uiso 1 1 calc R U
C1 C 0.3173(3) -0.0185(3) 0.3580(3) 0.0479(8) Uani 1 1 d . .
C2 C 0.3948(4) -0.0903(4) 0.3685(4) 0.0598(10) Uani 1 1 d . .
H2A H 0.3789 -0.1507 0.4351 0.072 Uiso 1 1 calc R U
C3 C 0.4926(4) -0.0719(4) 0.2819(4) 0.0566(10) Uani 1 1 d . .
H3 H 0.5428 -0.1210 0.2895 0.068 Uiso 1 1 calc R U
C4 C 0.5203(3) 0.0194(3) 0.1808(3) 0.0446(8) Uani 1 1 d . .
C5 C 0.6238(3) 0.0416(4) 0.0908(4) 0.0554(9) Uani 1 1 d . .
H5 H 0.6739 -0.0076 0.0970 0.067 Uiso 1 1 calc R U
C6 C 0.6517(4) 0.1327(4) -0.0042(4) 0.0614(10) Uani 1 1 d . .
H6 H 0.7211 0.1466 -0.0620 0.074 Uiso 1 1 calc R U
C7 C 0.5762(3) 0.2057(3) -0.0154(3) 0.0551(9) Uani 1 1 d . .
H7 H 0.5952 0.2682 -0.0810 0.066 Uiso 1 1 calc R U
C8 C 0.4742(3) 0.1861(3) 0.0694(3) 0.0457(8) Uani 1 1 d . .
H8 H 0.4250 0.2360 0.0607 0.055 Uiso 1 1 calc R U
C9 C 0.4422(3) 0.0924(3) 0.1693(3) 0.0387(7) Uani 1 1 d . .
C10 C 0.3370(3) 0.0701(3) 0.2593(3) 0.0395(7) Uani 1 1 d . .
C11 C 0.2504(3) 0.1428(3) 0.2508(3) 0.0415(8) Uani 1 1 d . .
C12 C 0.3088(4) 0.2874(3) 0.2881(3) 0.0452(8) Uani 1 1 d . .
C13 C 0.4518(4) 0.3714(3) 0.3292(3) 0.0530(9) Uani 1 1 d . .
H13 H 0.5110 0.3316 0.3292 0.064 Uiso 1 1 calc R U
C14 C 0.5052(4) 0.5079(4) 0.3683(4) 0.0693(11) Uani 1 1 d . .
H14 H 0.6006 0.5612 0.3924 0.083 Uiso 1 1 calc R U
C15 C 0.4183(6) 0.5687(4) 0.3728(4) 0.0759(13) Uani 1 1 d . .
H15 H 0.4545 0.6611 0.4031 0.091 Uiso 1 1 calc R U
C16 C 0.2812(6) 0.4944(4) 0.3332(4) 0.0711(12) Uani 1 1 d . .
H16 H 0.2243 0.5367 0.3357 0.085 Uiso 1 1 calc R U
C17 C 0.2231(4) 0.3527(4) 0.2880(3) 0.0539(9) Uani 1 1 d . .
C18 C 0.0809(4) 0.2708(5) 0.2462(4) 0.0695(11) Uani 1 1 d . .
H18 H 0.0236 0.3126 0.2437 0.083 Uiso 1 1 calc R U
C19 C 0.0249(4) 0.1331(5) 0.2097(4) 0.0682(11) Uani 1 1 d . .
H19 H -0.0689 0.0819 0.1815 0.082 Uiso 1 1 calc R U
C20 C 0.1103(3) 0.0677(4) 0.2148(3) 0.0517(9) Uani 1 1 d . .

loop_
_atom_site_aniso_label
_atom_site_aniso_U_11
_atom_site_aniso_U_22
_atom_site_aniso_U_33
_atom_site_aniso_U_23
_atom_site_aniso_U_13
_atom_site_aniso_U_12
O1 0.0775(17) 0.0674(17) 0.0616(18) 0.0139(13) 0.0187(14) 0.0449(14)
O2 0.0463(14) 0.0706(17) 0.080(2) -0.0177(15) -0.0095(14) 0.0230(13)
C1 0.051(2) 0.0416(18) 0.052(2) 0.0002(16) 0.0036(16) 0.0244(16)
C2 0.075(3) 0.054(2) 0.065(3) 0.0141(18) 0.007(2) 0.043(2)
C3 0.063(2) 0.051(2) 0.072(3) 0.0014(19) -0.005(2) 0.0410(19)
C4 0.0410(17) 0.0385(17) 0.057(2) -0.0087(15) -0.0057(15) 0.0222(15)
C5 0.046(2) 0.057(2) 0.072(3) -0.0092(19) -0.0011(18) 0.0322(17)
C6 0.046(2) 0.075(3) 0.062(3) -0.001(2) 0.0081(18) 0.0289(19)
C7 0.048(2) 0.051(2) 0.058(2) 0.0023(17) 0.0028(17) 0.0192(17)
C8 0.0423(19) 0.0400(17) 0.055(2) -0.0018(16) -0.0046(16) 0.0209(15)
C9 0.0336(15) 0.0301(15) 0.050(2) -0.0060(14) -0.0061(14) 0.0138(13)
C10 0.0414(17) 0.0346(16) 0.045(2) -0.0039(14) -0.0037(14) 0.0206(14)
C11 0.0438(18) 0.0452(18) 0.042(2) 0.0004(14) 0.0012(14) 0.0275(15)
C12 0.057(2) 0.0498(19) 0.041(2) 0.0085(15) 0.0071(15) 0.0365(16)
C13 0.063(2) 0.050(2) 0.054(2) -0.0056(17) -0.0086(18) 0.0340(18)
C14 0.091(3) 0.049(2) 0.068(3) -0.0066(19) -0.013(2) 0.035(2)
C15 0.124(4) 0.055(2) 0.062(3) -0.003(2) 0.003(3) 0.055(3)
C16 0.118(4) 0.073(3) 0.060(3) 0.016(2) 0.022(3) 0.077(3)
C17 0.068(2) 0.065(2) 0.050(2) 0.0118(17) 0.0121(17) 0.049(2)
C18 0.080(3) 0.102(3) 0.065(3) 0.019(2) 0.015(2) 0.075(3)
C19 0.047(2) 0.100(3) 0.070(3) 0.005(2) -0.0030(18) 0.045(2)
C20 0.0468(19) 0.061(2) 0.050(2) -0.0021(17) -0.0019(15) 0.0296(18)

loop_
_atom_type_symbol
_atom_type_description
_atom_type_scat_dispersion_real
_atom_type_scat_dispersion_imag
_atom_type_scat_source
C C 0.0033 0.0016 'International Tables Vol C Tables 4.2.6.8 and 6.1.1.4'
H H 0.0000 0.0000 'International Tables Vol C Tables 4.2.6.8 and 6.1.1.4'
O O 0.0106 0.0060 'International Tables Vol C Tables 4.2.6.8 and 6.1.1.4'

loop_
_geom_angle_atom_site_label_1
_geom_angle_atom_site_label_2
_geom_angle_atom_site_label_3
_geom_angle
C1 O1 H1 109.5
C20 O2 H2 109.5
O1 C1 C10 122.7(3)
O1 C1 C2 116.0(3)
C10 C1 C2 121.3(3)
C3 C2 C1 120.0(4)
C3 C2 H2A 120.0
C1 C2 H2A 120.0
C2 C3 C4 121.6(3)
C2 C3 H3 119.2
C4 C3 H3 119.2
C3 C4 C5 122.2(3)
C3 C4 C9 118.8(3)
C5 C4 C9 119.0(3)
C6 C5 C4 121.5(3)
C6 C5 H5 119.3
C4 C5 H5 119.3
C5 C6 C7 119.8(4)
C5 C6 H6 120.1
C7 C6 H6 120.1
C8 C7 C6 120.4(3)
C8 C7 H7 119.8
C6 C7 H7 119.8
C7 C8 C9 121.4(3)
C7 C8 H8 119.3
C9 C8 H8 119.3
C8 C9 C4 117.9(3)
C8 C9 C10 122.7(3)
C4 C9 C10 119.4(3)
C1 C10 C9 119.0(3)
C1 C10 C11 119.5(3)
C9 C10 C11 121.5(3)
C20 C11 C12 119.0(3)
C20 C11 C10 120.2(3)
C12 C11 C10 120.7(3)
C13 C12 C17 117.1(3)
C13 C12 C11 122.5(3)
C17 C12 C11 120.4(3)
C14 C13 C12 122.0(3)
C14 C13 H13 119.0
C12 C13 H13 119.0
C13 C14 C15 120.3(4)
C13 C14 H14 119.9
C15 C14 H14 119.9
C16 C15 C14 120.4(4)
C16 C15 H15 119.8
C14 C15 H15 119.8
C15 C16 C17 120.8(4)
C15 C16 H16 119.6
C17 C16 H16 119.6
C18 C17 C12 117.7(3)
C18 C17 C16 122.9(3)
C12 C17 C16 119.3(4)
C19 C18 C17 122.1(3)
C19 C18 H18 119.0
C17 C18 H18 119.0
C18 C19 C20 119.5(3)
C18 C19 H19 120.3
C20 C19 H19 120.3
C11 C20 O2 122.8(3)
C11 C20 C19 121.2(3)
O2 C20 C19 115.9(3)

loop_
_geom_bond_atom_site_label_1
_geom_bond_atom_site_label_2
_geom_bond_distance
O1 C1 1.365(4)
O1 H1 0.8200
O2 C20 1.371(4)
O2 H2 0.8200
C1 C10 1.379(4)
C1 C2 1.399(4)
C2 C3 1.353(5)
C2 H2A 0.9300
C3 C4 1.404(5)
C3 H3 0.9300
C4 C5 1.412(4)
C4 C9 1.417(4)
C5 C6 1.351(5)
C5 H5 0.9300
C6 C7 1.392(5)
C6 H6 0.9300
C7 C8 1.368(5)
C7 H7 0.9300
C8 C9 1.404(4)
C8 H8 0.9300
C9 C10 1.424(4)
C10 C11 1.492(4)
C11 C20 1.367(4)
C11 C12 1.418(4)
C12 C13 1.414(4)
C12 C17 1.415(4)
C13 C14 1.354(5)
C13 H13 0.9300
C14 C15 1.388(5)
C14 H14 0.9300
C15 C16 1.352(6)
C15 H15 0.9300
C16 C17 1.418(5)
C16 H16 0.9300
C17 C18 1.408(5)
C18 C19 1.353(5)
C18 H18 0.9300
C19 C20 1.413(5)
C19 H19 0.9300

loop_
_geom_hbond_atom_site_label_D
_geom_hbond_atom_site_label_H
_geom_hbond_atom_site_label_A
_geom_hbond_distance_DH
_geom_hbond_distance_HA
_geom_hbond_distance_DA
_geom_hbond_angle_DHA
_geom_hbond_site_symmetry_A
O1 H1 O2 0.82 2.22 2.959(3) 150.7 2
O1 H1 O2 0.82 2.22 2.959(3) 150.7 2
O1 H1 O2 0.82 2.22 2.959(3) 150.7 2
O1 H1 O2 0.82 2.22 2.959(3) 150.7 2
O1 H1 O2 0.82 2.22 2.959(3) 150.7 2
O1 H1 O2 0.82 2.22 2.959(3) 150.7 2
O1 H1 O2 0.82 2.22 2.959(3) 150.7 2
O1 H1 O2 0.82 2.22 2.959(3) 150.7 2
O1 H1 O2 0.82 2.22 2.959(3) 150.7 2
O1 H1 O2 0.82 2.22 2.959(3) 150.7 2
O1 H1 O2 0.82 2.22 2.959(3) 150.7 2
O1 H1 O2 0.82 2.22 2.959(3) 150.7 2
O1 H1 O2 0.82 2.22 2.959(3) 150.7 2

loop_
_geom_torsion_atom_site_label_1
_geom_torsion_atom_site_label_2
_geom_torsion_atom_site_label_3
_geom_torsion_atom_site_label_4
_geom_torsion
O1 C1 C2 C3 -178.7(3)
C10 C1 C2 C3 1.0(5)
C1 C2 C3 C4 0.6(5)
C2 C3 C4 C5 178.9(3)
C2 C3 C4 C9 -0.7(5)
C3 C4 C5 C6 -178.3(3)
C9 C4 C5 C6 1.3(5)
C4 C5 C6 C7 -0.8(6)
C5 C6 C7 C8 0.2(6)
C6 C7 C8 C9 -0.2(5)
C7 C8 C9 C4 0.8(4)
C7 C8 C9 C10 179.8(3)
C3 C4 C9 C8 178.3(3)
C5 C4 C9 C8 -1.3(4)
C3 C4 C9 C10 -0.7(4)
C5 C4 C9 C10 179.7(3)
O1 C1 C10 C9 177.3(3)
C2 C1 C10 C9 -2.4(5)
O1 C1 C10 C11 -1.3(5)
C2 C1 C10 C11 179.1(3)
C8 C9 C10 C1 -176.8(3)
C4 C9 C10 C1 2.2(4)
C8 C9 C10 C11 1.8(4)
C4 C9 C10 C11 -179.2(3)
C1 C10 C11 C20 -76.4(4)
C9 C10 C11 C20 105.0(4)
C1 C10 C11 C12 99.1(4)
C9 C10 C11 C12 -79.4(4)
C20 C11 C12 C13 178.6(3)
C10 C11 C12 C13 3.0(5)
C20 C11 C12 C17 0.1(5)
C10 C11 C12 C17 -175.5(3)
C17 C12 C13 C14 0.8(5)
C11 C12 C13 C14 -177.8(4)
C12 C13 C14 C15 2.0(6)
C13 C14 C15 C16 -2.8(6)
C14 C15 C16 C17 0.8(6)
C13 C12 C17 C18 179.4(3)
C11 C12 C17 C18 -2.0(5)
C13 C12 C17 C16 -2.7(5)
C11 C12 C17 C16 175.9(3)
C15 C16 C17 C18 179.7(4)
C15 C16 C17 C12 2.0(6)
C12 C17 C18 C19 1.5(6)
C16 C17 C18 C19 -176.3(4)
C17 C18 C19 C20 0.9(6)
C12 C11 C20 O2 -176.5(3)
C10 C11 C20 O2 -0.8(5)
C12 C11 C20 C19 2.4(5)
C10 C11 C20 C19 178.0(3)
C18 C19 C20 C11 -2.9(6)
C18 C19 C20 O2 176.0(4)
